data_1564404
loop_
_publ_author_name
'Hui, Yuan-Yuan'
'Bai, Chao'
'Hu, Huai-Ming'
'Lv, Bei'
'Wang, Xiaofang'

_publ_section_title
;
 The effects of the coordination orientation and steric hindrance of
 ligands on the structural diversity of Pb(II) coordination polymers
;
_journal_name_full 'Inorganica Chimica Acta'
_journal_page_first 119751
_journal_paper_doi 10.1016/j.ica.2020.119751
_journal_volume 510
_journal_year 2020
_chemical_formula_moiety 'C52 H28 N4 O19 Pb4, O'
_chemical_formula_sum 'C52 H28 N4 O20 Pb4'
_chemical_formula_weight 1857.54
_space_group_crystal_system orthorhombic
_space_group_IT_number 33
_space_group_name_Hall 'P 2c -2n'
_space_group_name_H-M_alt 'P n a 21'
_atom_sites_solution_hydrogens geom
_audit_creation_method SHELXL-2014/7
_cell_angle_alpha 90
_cell_angle_beta 90
_cell_angle_gamma 90
_cell_formula_units_Z 4
_cell_length_a 16.4515(14)
_cell_length_b 23.893(2)
_cell_length_c 13.0584(11)
_cell_measurement_reflns_used 7725
_cell_measurement_temperature 296(2)
_cell_measurement_theta_max 26.08
_cell_measurement_theta_min 2.48
_cell_volume 5132.9(7)
_computing_cell_refinement 'Bruker SAINT'
_computing_data_collection 'Bruker SMART'
_computing_data_reduction 'Bruker SAINT'
_computing_molecular_graphics 'Bruker SHELXTL'
_computing_publication_material 'Bruker SHELXTL'
_computing_structure_refinement 'SHELXL-2014/7 (Sheldrick, 2014)'
_computing_structure_solution 'SHELXS-97 (Sheldrick, 2008)'
_diffrn_ambient_temperature 296(2)
_diffrn_measured_fraction_theta_full 1.000
_diffrn_measured_fraction_theta_max 1.000
_diffrn_measurement_device_type 'CCD area detector'
_diffrn_measurement_method 'phi and omega scans'
_diffrn_radiation_type MoK\a
_diffrn_radiation_wavelength 0.71073
_diffrn_reflns_av_R_equivalents 0.0629
_diffrn_reflns_av_unetI/netI 0.0549
_diffrn_reflns_Laue_measured_fraction_full 1.000
_diffrn_reflns_Laue_measured_fraction_max 1.000
_diffrn_reflns_limit_h_max 18
_diffrn_reflns_limit_h_min -19
_diffrn_reflns_limit_k_max 28
_diffrn_reflns_limit_k_min -28
_diffrn_reflns_limit_l_max 15
_diffrn_reflns_limit_l_min -7
_diffrn_reflns_number 24970
_diffrn_reflns_point_group_measured_fraction_full 0.722
_diffrn_reflns_point_group_measured_fraction_max 0.722
_diffrn_reflns_theta_full 25.049
_diffrn_reflns_theta_max 25.049
_diffrn_reflns_theta_min 1.503
_diffrn_source 'fine-focus sealed tube'
_exptl_absorpt_coefficient_mu 13.165
_exptl_absorpt_correction_T_max 0.140
_exptl_absorpt_correction_T_min 0.093
_exptl_absorpt_correction_type multi-scan
_exptl_absorpt_process_details sadabs
_exptl_crystal_colour yellow
_exptl_crystal_density_diffrn 2.404
_exptl_crystal_description block
_exptl_crystal_F_000 3424
_exptl_crystal_size_max 0.19
_exptl_crystal_size_mid 0.17
_exptl_crystal_size_min 0.15
_refine_diff_density_max 1.418
_refine_diff_density_min -1.045
_refine_diff_density_rms 0.157
_refine_ls_abs_structure_details
;
 Classical Flack method preferred over Parsons because s.u. lower.
;
_refine_ls_abs_structure_Flack 0.009(11)
_refine_ls_extinction_coef .
_refine_ls_extinction_method none
_refine_ls_goodness_of_fit_ref 1.041
_refine_ls_hydrogen_treatment constr
_refine_ls_matrix_type full
_refine_ls_number_parameters 721
_refine_ls_number_reflns 6564
_refine_ls_number_restraints 7
_refine_ls_restrained_S_all 1.041
_refine_ls_R_factor_all 0.0392
_refine_ls_R_factor_gt 0.0345
_refine_ls_shift/su_max 0.000
_refine_ls_shift/su_mean 0.000
_refine_ls_structure_factor_coef Fsqd
_refine_ls_weighting_details 'w=1/[\s^2^(Fo^2^)+(0.0333P)^2^+0.3922P] where P=(Fo^2^+2Fc^2^)/3'
_refine_ls_weighting_scheme calc
_refine_ls_wR_factor_gt 0.0729
_refine_ls_wR_factor_ref 0.0748
_reflns_Friedel_coverage 0.378
_reflns_Friedel_fraction_full 0.416
_reflns_Friedel_fraction_max 0.416
_reflns_number_gt 6112
_reflns_number_total 6564
_reflns_threshold_expression 'I > 2\s(I)'
_cod_data_source_file compound5.cif
_cod_data_source_block nw2151
_cod_original_cell_volume 5133.0(8)
_cod_database_code 1564404
_shelx_shelxl_version_number 2014/7
_shelx_space_group_comment
;
The symmetry employed for this shelxl refinement is uniquely defined
by the following loop, which should always be used as a source of
symmetry information in preference to the above space-group names.
They are only intended as comments.
;

loop_
_space_group_symop_operation_xyz
'x, y, z'
'-x, -y, z+1/2'
'x+1/2, -y+1/2, z'
'-x+1/2, y+1/2, z+1/2'

loop_
_atom_site_label
_atom_site_type_symbol
_atom_site_fract_x
_atom_site_fract_y
_atom_site_fract_z
_atom_site_U_iso_or_equiv
_atom_site_adp_type
_atom_site_occupancy
_atom_site_site_symmetry_order
_atom_site_calc_flag
_atom_site_refinement_flags_posn
_atom_site_refinement_flags_adp
_atom_site_refinement_flags_occupancy
_atom_site_disorder_assembly
_atom_site_disorder_group
Pb1 Pb 0.43601(3) 0.09433(2) -0.11765(4) 0.02776(14) Uani 1 1 d . . . . .
Pb2 Pb 0.37255(3) -0.04914(2) 0.14011(4) 0.02600(13) Uani 1 1 d . . . . .
Pb3 Pb 0.11035(3) 0.05717(2) 0.12886(4) 0.02559(13) Uani 1 1 d . . . . .
Pb4 Pb 0.04075(3) -0.09212(2) -0.10853(5) 0.03193(14) Uani 1 1 d . . . . .
N1 N 0.4862(7) 0.1956(5) -0.1232(10) 0.035(3) Uani 1 1 d . . . . .
N2 N 0.3914(6) 0.1565(5) 0.0283(8) 0.027(3) Uani 1 1 d . . . . .
N3 N 0.0012(7) -0.2000(5) -0.1243(11) 0.039(3) Uani 1 1 d . . . . .
N4 N 0.0822(6) -0.1563(5) 0.0375(9) 0.032(3) Uani 1 1 d . . . . .
O1 O 0.3634(5) 0.0442(4) 0.0253(7) 0.026(2) Uani 1 1 d . . . . .
O2 O 0.2721(5) 0.0515(3) 0.1470(8) 0.032(2) Uani 1 1 d . . . . .
O3 O 0.1538(6) 0.3432(4) 0.5812(8) 0.045(3) Uani 1 1 d . . . . .
O4 O 0.2023(7) 0.4142(4) 0.4957(8) 0.046(3) Uani 1 1 d . . . . .
O5 O 0.0988(7) -0.0432(4) 0.0460(8) 0.039(3) Uani 1 1 d . . . . .
O6 O 0.1628(10) -0.0490(5) 0.1926(11) 0.085(5) Uani 1 1 d . U . . .
O7 O 0.3593(6) -0.3400(4) 0.5622(8) 0.041(3) Uani 1 1 d . . . . .
O8 O 0.3337(6) -0.4129(4) 0.4632(8) 0.037(3) Uani 1 1 d . . . . .
O9 O 0.5880(7) 0.0822(5) -0.1535(8) 0.046(3) Uani 1 1 d . . . . .
O10 O 0.5410(6) 0.0813(5) 0.0027(8) 0.039(3) Uani 1 1 d . . . . .
O11 O 0.9896(6) 0.0667(5) 0.0189(8) 0.044(3) Uani 1 1 d . . . . .
O12 O 0.9487(7) 0.0886(7) 0.1703(10) 0.085(5) Uani 1 1 d . . . . .
O13 O -0.0762(6) -0.0807(5) -0.0085(9) 0.046(3) Uani 1 1 d . . . . .
O14 O -0.1200(7) -0.0930(5) -0.1675(9) 0.051(3) Uani 1 1 d . . . . .
O15 O -0.4786(6) -0.0900(4) 0.1598(8) 0.047(3) Uani 1 1 d . . . . .
O16 O -0.5223(6) -0.0543(4) 0.0117(8) 0.036(2) Uani 1 1 d . . . . .
C1 C 0.5288(9) 0.2152(7) -0.2045(13) 0.038(4) Uani 1 1 d . . . . .
H1 H 0.5489 0.1895 -0.2515 0.045 Uiso 1 1 calc R U . . .
C2 C 0.5436(9) 0.2695(7) -0.2207(13) 0.044(4) Uani 1 1 d . . . . .
H2 H 0.5731 0.2810 -0.2777 0.053 Uiso 1 1 calc R U . . .
C3 C 0.5148(9) 0.3075(7) -0.1525(14) 0.044(4) Uani 1 1 d . . . . .
H3 H 0.5227 0.3455 -0.1647 0.053 Uiso 1 1 calc R U . . .
C4 C 0.4741(9) 0.2908(7) -0.0657(14) 0.046(5) Uani 1 1 d . . . . .
H4 H 0.4573 0.3167 -0.0171 0.055 Uiso 1 1 calc R U . . .
C5 C 0.4584(8) 0.2329(6) -0.0524(11) 0.031(3) Uani 1 1 d . . . . .
C6 C 0.4089(8) 0.2111(6) 0.0334(11) 0.030(3) Uani 1 1 d . . . . .
C7 C 0.3808(8) 0.2436(6) 0.1135(12) 0.039(4) Uani 1 1 d . . . . .
H7 H 0.3978 0.2806 0.1178 0.046 Uiso 1 1 calc R U . . .
C8 C 0.3280(8) 0.2230(5) 0.1881(10) 0.026(3) Uani 1 1 d . . . . .
C9 C 0.3091(8) 0.1652(5) 0.1778(11) 0.030(3) Uani 1 1 d . . . . .
H9 H 0.2751 0.1479 0.2251 0.036 Uiso 1 1 calc R U . . .
C10 C 0.3413(8) 0.1344(5) 0.0969(11) 0.027(3) Uani 1 1 d . . . . .
C11 C 0.3237(7) 0.0724(6) 0.0920(10) 0.025(3) Uani 1 1 d . . . . .
C12 C 0.2949(8) 0.2570(6) 0.2720(11) 0.031(3) Uani 1 1 d . . . . .
C13 C 0.2920(11) 0.3143(7) 0.2618(15) 0.061(5) Uani 1 1 d . . . . .
H13 H 0.3130 0.3315 0.2036 0.073 Uiso 1 1 calc R U . . .
C14 C 0.2571(10) 0.3467(6) 0.3402(12) 0.045(4) Uani 1 1 d . . . . .
H14 H 0.2552 0.3854 0.3327 0.053 Uiso 1 1 calc R U . . .
C15 C 0.2263(8) 0.3236(6) 0.4258(12) 0.033(4) Uani 1 1 d . . . . .
C16 C 0.2270(9) 0.2660(6) 0.4362(12) 0.039(4) Uani 1 1 d . . . . .
H16 H 0.2037 0.2494 0.4935 0.046 Uiso 1 1 calc R U . . .
C17 C 0.2627(8) 0.2330(6) 0.3610(12) 0.037(4) Uani 1 1 d . . . . .
H17 H 0.2652 0.1945 0.3699 0.044 Uiso 1 1 calc R U . . .
C18 C 0.1910(8) 0.3609(6) 0.5080(11) 0.032(3) Uani 1 1 d . . . . .
C19 C -0.0367(10) -0.2190(7) -0.2050(13) 0.048(4) Uani 1 1 d . . . . .
H19 H -0.0559 -0.1933 -0.2527 0.057 Uiso 1 1 calc R U . . .
C20 C -0.0495(10) -0.2746(8) -0.2228(15) 0.057(5) Uani 1 1 d . . . . .
H20 H -0.0761 -0.2866 -0.2817 0.068 Uiso 1 1 calc R U . . .
C21 C -0.0227(11) -0.3114(8) -0.1531(16) 0.060(5) Uani 1 1 d . . . . .
H21 H -0.0311 -0.3495 -0.1634 0.072 Uiso 1 1 calc R U . . .
C22 C 0.0176(10) -0.2932(7) -0.0653(15) 0.047(5) Uani 1 1 d . . . . .
H22 H 0.0354 -0.3183 -0.0158 0.056 Uiso 1 1 calc R U . . .
C23 C 0.0299(8) -0.2368(7) -0.0548(11) 0.035(4) Uani 1 1 d . . . . .
C24 C 0.0773(8) -0.2128(6) 0.0340(12) 0.033(3) Uani 1 1 d . . . . .
C25 C 0.1156(9) -0.2459(6) 0.1072(12) 0.039(4) Uani 1 1 d . . . . .
H25 H 0.1097 -0.2845 0.1039 0.047 Uiso 1 1 calc R U . . .
C26 C 0.1616(8) -0.2232(5) 0.1836(11) 0.030(3) Uani 1 1 d . . . . .
C27 C 0.1656(8) -0.1642(5) 0.1870(10) 0.030(3) Uani 1 1 d . . . . .
H27 H 0.1960 -0.1463 0.2373 0.036 Uiso 1 1 calc R U . . .
C28 C 0.1246(8) -0.1341(6) 0.1158(12) 0.036(4) Uani 1 1 d . . . . .
C29 C 0.1304(9) -0.0721(6) 0.1174(12) 0.039(4) Uani 1 1 d . . . . .
C30 C 0.2067(8) -0.2565(6) 0.2634(11) 0.030(3) Uani 1 1 d . . . . .
C31 C 0.2243(10) -0.3121(6) 0.2429(13) 0.048(4) Uani 1 1 d . . . . .
H31 H 0.2093 -0.3275 0.1803 0.058 Uiso 1 1 calc R U . . .
C32 C 0.2640(9) -0.3452(6) 0.3140(12) 0.037(4) Uani 1 1 d . . . . .
H32 H 0.2743 -0.3826 0.2986 0.044 Uiso 1 1 calc R U . . .
C33 C 0.2883(8) -0.3242(6) 0.4065(12) 0.033(3) Uani 1 1 d . . . . .
C34 C 0.2742(8) -0.2688(6) 0.4264(12) 0.037(4) Uani 1 1 d . . . . .
H34 H 0.2927 -0.2526 0.4869 0.045 Uiso 1 1 calc R U . . .
C35 C 0.2320(9) -0.2372(6) 0.3556(12) 0.039(4) Uani 1 1 d . . . . .
H35 H 0.2202 -0.2002 0.3722 0.047 Uiso 1 1 calc R U . . .
C36 C 0.3311(8) -0.3612(6) 0.4831(11) 0.027(3) Uani 1 1 d . . . . .
C37 C 0.6008(9) 0.0798(7) -0.0622(12) 0.034(4) Uani 1 1 d . . . . .
C38 C 0.6867(8) 0.0760(6) -0.0192(11) 0.029(3) Uani 1 1 d . . . . .
C39 C 0.7032(8) 0.0714(6) 0.0815(11) 0.036(4) Uani 1 1 d . . . . .
H39 H 0.6611 0.0697 0.1288 0.043 Uiso 1 1 calc R U . . .
C40 C 0.7845(8) 0.0693(6) 0.1148(12) 0.038(4) Uani 1 1 d . . . . .
H40 H 0.7964 0.0648 0.1840 0.045 Uiso 1 1 calc R U . . .
C41 C 0.8461(8) 0.0738(6) 0.0443(11) 0.030(3) Uani 1 1 d . . . . .
C42 C 0.8293(9) 0.0777(6) -0.0594(11) 0.035(4) Uani 1 1 d . . . . .
H42 H 0.8715 0.0799 -0.1066 0.042 Uiso 1 1 calc R U . . .
C43 C 0.7483(8) 0.0785(6) -0.0930(13) 0.039(4) Uani 1 1 d . . . . .
H43 H 0.7358 0.0806 -0.1624 0.046 Uiso 1 1 calc R U . . .
C44 C 0.9335(10) 0.0748(8) 0.0819(13) 0.043(4) Uani 1 1 d . . . . .
C45 C -0.1316(10) -0.0845(6) -0.0756(12) 0.034(4) Uani 1 1 d . . . . .
C46 C -0.2195(9) -0.0768(6) -0.0369(11) 0.032(3) Uani 1 1 d . . . . .
C47 C -0.2827(7) -0.0714(5) -0.1066(11) 0.028(3) Uani 1 1 d . . . . .
H47 H -0.2715 -0.0699 -0.1764 0.033 Uiso 1 1 calc R U . . .
C48 C -0.3625(8) -0.0682(5) -0.0725(10) 0.030(3) Uani 1 1 d . . . . .
H48 H -0.4046 -0.0643 -0.1195 0.036 Uiso 1 1 calc R U . . .
C49 C -0.3795(8) -0.0708(6) 0.0304(12) 0.032(3) Uani 1 1 d . . . . .
C50 C -0.3156(8) -0.0726(6) 0.0990(12) 0.037(4) Uani 1 1 d . . . . .
H50 H -0.3262 -0.0716 0.1689 0.045 Uiso 1 1 calc R U . . .
C51 C -0.2378(9) -0.0756(7) 0.0656(12) 0.041(4) Uani 1 1 d . . . . .
H51 H -0.1959 -0.0770 0.1133 0.049 Uiso 1 1 calc R U . . .
C52 C -0.4653(9) -0.0717(6) 0.0711(12) 0.032(4) Uani 1 1 d . . . . .
O17 O 0.4762(6) 0.0396(4) 0.1899(8) 0.047(3) Uani 1 1 d . . . . .
O18 O 0.3971(8) 0.9771(5) 0.8295(9) 0.073(4) Uani 1 1 d . . . . .
O19 O 0.2718(8) 0.4926(5) 0.3561(11) 0.077(4) Uani 1 1 d . . . . .
O20 O -0.0010(12) 0.0158(6) -0.1623(11) 0.107(5) Uani 1 1 d . . . . .

loop_
_atom_site_aniso_label
_atom_site_aniso_U_11
_atom_site_aniso_U_22
_atom_site_aniso_U_33
_atom_site_aniso_U_23
_atom_site_aniso_U_13
_atom_site_aniso_U_12
Pb1 0.0259(2) 0.0347(3) 0.0227(3) -0.0056(3) -0.0003(3) 0.0001(2)
Pb2 0.0286(3) 0.0284(2) 0.0211(3) -0.0035(3) -0.0012(3) -0.00070(18)
Pb3 0.0256(2) 0.0287(2) 0.0225(3) 0.0006(3) 0.0026(3) -0.00206(18)
Pb4 0.0308(3) 0.0394(3) 0.0255(3) 0.0055(3) -0.0004(3) 0.0040(2)
N1 0.036(6) 0.041(7) 0.028(8) -0.003(7) -0.001(6) 0.005(5)
N2 0.026(6) 0.034(7) 0.020(6) -0.003(5) 0.008(5) 0.002(5)
N3 0.041(7) 0.042(8) 0.033(8) -0.005(7) 0.006(6) 0.001(6)
N4 0.025(6) 0.035(7) 0.036(7) 0.011(6) -0.004(5) -0.001(5)
O1 0.033(5) 0.022(5) 0.024(5) -0.012(4) 0.005(4) 0.003(4)
O2 0.034(5) 0.032(5) 0.029(5) 0.003(5) -0.002(6) -0.003(4)
O3 0.047(6) 0.050(7) 0.040(7) -0.004(6) 0.014(5) -0.002(5)
O4 0.072(8) 0.027(6) 0.039(7) -0.007(5) 0.023(6) -0.003(5)
O5 0.057(7) 0.029(6) 0.032(6) 0.011(5) -0.002(5) 0.008(5)
O6 0.155(14) 0.027(6) 0.073(10) 0.015(7) -0.060(10) -0.008(8)
O7 0.056(7) 0.036(6) 0.031(6) 0.001(5) -0.010(5) 0.005(5)
O8 0.043(7) 0.033(6) 0.036(6) 0.008(5) -0.009(5) 0.008(5)
O9 0.032(6) 0.073(8) 0.031(7) -0.003(6) -0.006(5) 0.009(6)
O10 0.029(6) 0.068(7) 0.021(6) 0.001(5) -0.001(5) 0.004(5)
O11 0.032(6) 0.064(7) 0.036(7) -0.006(6) -0.004(5) 0.001(5)
O12 0.036(7) 0.183(16) 0.036(8) -0.017(9) -0.007(6) 0.001(8)
O13 0.024(6) 0.072(8) 0.041(7) 0.009(6) 0.002(5) 0.004(5)
O14 0.047(7) 0.075(9) 0.031(7) 0.005(6) 0.011(6) 0.013(6)
O15 0.044(6) 0.069(8) 0.029(7) 0.012(6) -0.001(5) -0.001(5)
O16 0.037(6) 0.038(6) 0.032(6) 0.001(5) 0.001(5) 0.009(5)
C1 0.031(8) 0.043(10) 0.039(10) -0.007(8) -0.001(7) -0.001(7)
C2 0.037(9) 0.057(12) 0.038(9) 0.007(9) -0.008(7) -0.014(8)
C3 0.034(9) 0.043(10) 0.055(12) 0.009(9) -0.009(8) -0.009(7)
C4 0.027(8) 0.056(11) 0.054(12) -0.004(9) 0.008(8) -0.002(7)
C5 0.020(7) 0.039(9) 0.034(9) -0.001(7) 0.001(6) -0.004(6)
C6 0.027(7) 0.036(8) 0.027(8) 0.000(7) 0.002(6) -0.007(6)
C7 0.040(8) 0.028(7) 0.048(11) -0.007(8) 0.003(7) -0.001(6)
C8 0.028(7) 0.022(7) 0.027(7) -0.005(6) 0.003(6) 0.006(6)
C9 0.030(7) 0.035(8) 0.026(7) -0.009(6) 0.006(6) 0.000(6)
C10 0.033(7) 0.017(7) 0.031(8) -0.005(6) -0.016(6) 0.011(5)
C11 0.018(7) 0.036(8) 0.022(7) -0.006(6) -0.004(6) 0.006(6)
C12 0.037(8) 0.031(8) 0.026(8) -0.007(7) 0.010(6) 0.004(6)
C13 0.085(14) 0.047(11) 0.052(12) -0.009(10) 0.025(10) 0.002(10)
C14 0.071(11) 0.023(8) 0.040(10) -0.008(7) 0.020(8) 0.007(7)
C15 0.032(8) 0.029(8) 0.037(9) -0.014(7) -0.013(7) 0.006(6)
C16 0.040(9) 0.041(9) 0.035(9) 0.000(8) 0.006(7) 0.010(7)
C17 0.042(9) 0.030(8) 0.038(10) -0.007(7) -0.004(7) 0.007(7)
C18 0.026(8) 0.036(9) 0.033(9) -0.011(7) 0.000(7) 0.006(6)
C19 0.065(11) 0.048(10) 0.030(9) -0.002(8) -0.014(8) -0.005(8)
C20 0.047(11) 0.071(14) 0.052(12) -0.022(11) -0.011(9) -0.008(9)
C21 0.061(12) 0.048(11) 0.072(14) -0.012(11) -0.019(11) -0.011(9)
C22 0.044(10) 0.035(10) 0.062(13) -0.012(9) -0.025(9) -0.001(7)
C23 0.027(8) 0.052(10) 0.026(8) 0.014(7) 0.011(6) 0.008(7)
C24 0.030(8) 0.038(9) 0.031(8) -0.005(7) 0.008(7) -0.003(6)
C25 0.053(10) 0.027(8) 0.037(10) 0.000(7) 0.009(7) 0.003(7)
C26 0.039(8) 0.026(7) 0.024(7) 0.003(6) 0.008(6) -0.001(6)
C27 0.034(8) 0.034(8) 0.021(7) -0.006(6) -0.009(6) 0.003(6)
C28 0.035(8) 0.035(8) 0.040(10) 0.014(7) -0.002(7) -0.001(6)
C29 0.046(9) 0.038(9) 0.032(9) 0.013(8) -0.010(8) -0.010(7)
C30 0.029(8) 0.034(9) 0.028(8) 0.004(7) -0.006(6) -0.003(6)
C31 0.084(13) 0.026(9) 0.035(9) -0.007(7) -0.016(9) 0.015(8)
C32 0.051(9) 0.021(7) 0.038(9) 0.006(7) -0.001(7) 0.010(7)
C33 0.032(7) 0.033(8) 0.035(9) 0.020(7) -0.004(7) 0.001(6)
C34 0.030(8) 0.045(10) 0.037(9) 0.003(8) -0.006(7) -0.001(7)
C35 0.043(9) 0.030(8) 0.044(10) 0.004(7) -0.002(8) 0.007(7)
C36 0.024(7) 0.026(8) 0.032(8) 0.002(7) 0.006(6) 0.002(6)
C37 0.029(9) 0.046(10) 0.027(9) 0.009(8) -0.004(7) 0.011(7)
C38 0.024(7) 0.029(8) 0.034(8) 0.003(7) -0.001(7) 0.004(6)
C39 0.027(8) 0.058(10) 0.022(8) 0.001(7) 0.002(6) -0.004(7)
C40 0.026(7) 0.058(9) 0.029(9) 0.017(8) 0.004(6) -0.005(6)
C41 0.024(7) 0.045(9) 0.023(8) 0.002(7) -0.001(6) -0.001(6)
C42 0.030(8) 0.050(9) 0.025(8) 0.000(7) 0.004(6) -0.011(7)
C43 0.025(7) 0.055(9) 0.035(10) 0.014(8) -0.002(7) 0.002(6)
C44 0.042(10) 0.063(11) 0.024(9) 0.012(9) -0.020(8) -0.008(8)
C45 0.040(9) 0.037(9) 0.025(9) 0.015(7) 0.005(7) 0.007(7)
C46 0.053(10) 0.023(7) 0.019(8) 0.002(6) 0.011(7) 0.007(7)
C47 0.038(7) 0.033(7) 0.013(7) -0.001(7) -0.003(7) 0.006(6)
C48 0.041(8) 0.029(7) 0.020(7) -0.004(6) -0.001(6) 0.008(6)
C49 0.030(8) 0.035(8) 0.030(9) -0.004(7) -0.006(7) 0.006(6)
C50 0.036(8) 0.054(9) 0.022(8) 0.009(7) -0.001(7) 0.011(7)
C51 0.032(9) 0.061(11) 0.031(9) 0.009(8) -0.002(7) 0.006(8)
C52 0.031(8) 0.036(9) 0.031(9) -0.008(7) 0.017(7) 0.002(7)
O17 0.041(6) 0.059(7) 0.043(7) 0.007(6) -0.007(5) -0.009(5)
O18 0.104(10) 0.073(9) 0.042(8) -0.006(7) 0.027(7) 0.004(8)
O19 0.093(9) 0.074(9) 0.063(10) -0.028(8) -0.002(8) -0.009(7)
O20 0.186(16) 0.073(10) 0.062(10) 0.001(8) -0.012(11) 0.026(11)

loop_
_atom_type_symbol
_atom_type_description
_atom_type_scat_dispersion_real
_atom_type_scat_dispersion_imag
_atom_type_scat_source
C C 0.0033 0.0016 'International Tables Vol C Tables 4.2.6.8 and 6.1.1.4'
H H 0.0000 0.0000 'International Tables Vol C Tables 4.2.6.8 and 6.1.1.4'
N N 0.0061 0.0033 'International Tables Vol C Tables 4.2.6.8 and 6.1.1.4'
O O 0.0106 0.0060 'International Tables Vol C Tables 4.2.6.8 and 6.1.1.4'
Pb Pb -3.3944 10.1111 'International Tables Vol C Tables 4.2.6.8 and 6.1.1.4'

loop_
_geom_angle_atom_site_label_1
_geom_angle_atom_site_label_2
_geom_angle_atom_site_label_3
_geom_angle
_geom_angle_site_symmetry_1
_geom_angle_site_symmetry_3
O10 Pb1 O1 77.9(3) . .
O10 Pb1 N2 77.7(4) . .
O1 Pb1 N2 65.4(3) . .
O10 Pb1 N1 84.7(4) . .
O1 Pb1 N1 128.6(4) . .
N2 Pb1 N1 63.8(4) . .
O10 Pb1 O9 52.5(3) . .
O1 Pb1 O9 123.0(3) . .
N2 Pb1 O9 119.2(4) . .
N1 Pb1 O9 77.7(4) . .
O16 Pb2 O4 78.7(4) 1_655 4_544
O16 Pb2 O15 52.1(3) 1_655 1_655
O4 Pb2 O15 114.4(4) 4_544 1_655
O16 Pb2 O1 72.3(3) 1_655 .
O4 Pb2 O1 80.6(3) 4_544 .
O15 Pb2 O1 114.3(3) 1_655 .
O16 Pb2 O3 82.5(3) 1_655 4_544
O4 Pb2 O3 49.9(3) 4_544 4_544
O15 Pb2 O3 80.0(3) 1_655 4_544
O1 Pb2 O3 128.1(3) . 4_544
O16 Pb2 O17 76.3(3) 1_655 .
O4 Pb2 O17 140.1(3) 4_544 .
O15 Pb2 O17 72.2(3) 1_655 .
O1 Pb2 O17 62.3(3) . .
O3 Pb2 O17 151.6(3) 4_544 .
O16 Pb2 C52 26.4(4) 1_655 1_655
O4 Pb2 C52 99.3(4) 4_544 1_655
O15 Pb2 C52 26.0(4) 1_655 1_655
O1 Pb2 C52 91.9(4) . 1_655
O3 Pb2 C52 83.2(4) 4_544 1_655
O17 Pb2 C52 69.4(4) . 1_655
O8 Pb3 O11 76.2(4) 4_554 1_455
O8 Pb3 O5 86.0(3) 4_554 .
O11 Pb3 O5 77.7(3) 1_455 .
O8 Pb3 O7 51.1(3) 4_554 4_554
O11 Pb3 O7 82.8(3) 1_455 4_554
O5 Pb3 O7 136.1(3) . 4_554
O8 Pb3 O2 73.7(3) 4_554 .
O11 Pb3 O2 149.2(3) 1_455 .
O5 Pb3 O2 93.6(3) . .
O7 Pb3 O2 83.6(3) 4_554 .
O13 Pb4 O5 79.1(4) . .
O13 Pb4 N4 82.7(4) . .
O5 Pb4 N4 65.0(3) . .
O13 Pb4 N3 87.4(4) . .
O5 Pb4 N3 127.1(4) . .
N4 Pb4 N3 62.6(4) . .
O13 Pb4 O14 50.8(4) . .
O5 Pb4 O14 126.2(3) . .
N4 Pb4 O14 117.6(3) . .
N3 Pb4 O14 74.7(4) . .
O13 Pb4 O20 80.1(5) . .
O5 Pb4 O20 82.2(4) . .
N4 Pb4 O20 145.3(4) . .
N3 Pb4 O20 145.4(5) . .
O14 Pb4 O20 72.3(5) . .
C1 N1 C5 118.5(13) . .
C1 N1 Pb1 121.1(10) . .
C5 N1 Pb1 119.4(9) . .
C10 N2 C6 119.3(11) . .
C10 N2 Pb1 117.0(8) . .
C6 N2 Pb1 123.3(9) . .
C19 N3 C23 118.9(13) . .
C19 N3 Pb4 121.0(11) . .
C23 N3 Pb4 119.5(10) . .
C28 N4 C24 116.7(12) . .
C28 N4 Pb4 118.1(9) . .
C24 N4 Pb4 124.2(10) . .
C11 O1 Pb1 119.7(8) . .
C11 O1 Pb2 94.9(8) . .
Pb1 O1 Pb2 141.3(3) . .
C11 O2 Pb3 128.3(8) . .
C18 O3 Pb2 88.4(9) . 4
C18 O4 Pb2 100.7(8) . 4
C29 O5 Pb4 119.3(9) . .
C29 O5 Pb3 99.4(9) . .
Pb4 O5 Pb3 141.0(4) . .
C36 O7 Pb3 88.0(8) . 4_545
C36 O8 Pb3 96.7(9) . 4_545
C37 O9 Pb1 89.7(10) . .
C37 O10 Pb1 97.1(9) . .
C44 O11 Pb3 103.1(9) . 1_655
C45 O13 Pb4 101.4(10) . .
C45 O14 Pb4 82.8(10) . .
C52 O15 Pb2 86.7(9) . 1_455
C52 O16 Pb2 96.9(9) . 1_455
C2 C1 N1 123.7(16) . .
C2 C1 H1 118.2 . .
N1 C1 H1 118.2 . .
C1 C2 C3 118.8(17) . .
C1 C2 H2 120.6 . .
C3 C2 H2 120.6 . .
C2 C3 C4 121.1(17) . .
C2 C3 H3 119.5 . .
C4 C3 H3 119.5 . .
C3 C4 C5 118.2(17) . .
C3 C4 H4 120.9 . .
C5 C4 H4 120.9 . .
N1 C5 C4 119.6(14) . .
N1 C5 C6 117.8(12) . .
C4 C5 C6 122.5(14) . .
N2 C6 C7 120.9(13) . .
N2 C6 C5 115.1(12) . .
C7 C6 C5 123.9(13) . .
C6 C7 C8 122.6(13) . .
C6 C7 H7 118.7 . .
C8 C7 H7 118.7 . .
C7 C8 C9 114.3(12) . .
C7 C8 C12 123.9(12) . .
C9 C8 C12 121.8(12) . .
C10 C9 C8 120.2(13) . .
C10 C9 H9 119.9 . .
C8 C9 H9 119.9 . .
N2 C10 C9 122.5(12) . .
N2 C10 C11 118.8(12) . .
C9 C10 C11 118.6(13) . .
O2 C11 O1 122.8(12) . .
O2 C11 C10 120.6(12) . .
O1 C11 C10 116.6(12) . .
C13 C12 C17 118.3(14) . .
C13 C12 C8 119.4(14) . .
C17 C12 C8 122.3(12) . .
C12 C13 C14 119.4(16) . .
C12 C13 H13 120.3 . .
C14 C13 H13 120.3 . .
C15 C14 C13 122.2(14) . .
C15 C14 H14 118.9 . .
C13 C14 H14 118.9 . .
C14 C15 C16 119.1(14) . .
C14 C15 C18 119.5(13) . .
C16 C15 C18 121.4(14) . .
C15 C16 C17 119.9(15) . .
C15 C16 H16 120.1 . .
C17 C16 H16 120.1 . .
C16 C17 C12 121.0(13) . .
C16 C17 H17 119.5 . .
C12 C17 H17 119.5 . .
O3 C18 O4 120.9(13) . .
O3 C18 C15 123.2(14) . .
O4 C18 C15 115.9(13) . .
N3 C19 C20 123.3(17) . .
N3 C19 H19 118.3 . .
C20 C19 H19 118.3 . .
C21 C20 C19 118.2(17) . .
C21 C20 H20 120.9 . .
C19 C20 H20 120.9 . .
C20 C21 C22 120.6(17) . .
C20 C21 H21 119.7 . .
C22 C21 H21 119.7 . .
C23 C22 C21 117.5(17) . .
C23 C22 H22 121.3 . .
C21 C22 H22 121.3 . .
N3 C23 C22 121.5(15) . .
N3 C23 C24 116.7(13) . .
C22 C23 C24 121.8(14) . .
N4 C24 C25 121.2(14) . .
N4 C24 C23 115.8(13) . .
C25 C24 C23 123.0(13) . .
C26 C25 C24 121.8(13) . .
C26 C25 H25 119.1 . .
C24 C25 H25 119.1 . .
C25 C26 C27 116.4(13) . .
C25 C26 C30 124.7(12) . .
C27 C26 C30 118.9(13) . .
C28 C27 C26 119.1(13) . .
C28 C27 H27 120.5 . .
C26 C27 H27 120.5 . .
N4 C28 C27 124.6(12) . .
N4 C28 C29 116.0(13) . .
C27 C28 C29 119.2(13) . .
O6 C29 O5 120.8(14) . .
O6 C29 C28 118.7(13) . .
O5 C29 C28 120.4(14) . .
C35 C30 C31 115.7(14) . .
C35 C30 C26 125.8(13) . .
C31 C30 C26 118.4(13) . .
C32 C31 C30 121.1(15) . .
C32 C31 H31 119.4 . .
C30 C31 H31 119.4 . .
C33 C32 C31 121.4(13) . .
C33 C32 H32 119.3 . .
C31 C32 H32 119.3 . .
C32 C33 C34 118.2(13) . .
C32 C33 C36 120.5(13) . .
C34 C33 C36 121.3(14) . .
C33 C34 C35 119.1(14) . .
C33 C34 H34 120.4 . .
C35 C34 H34 120.4 . .
C30 C35 C34 124.3(14) . .
C30 C35 H35 117.9 . .
C34 C35 H35 117.9 . .
O7 C36 O8 124.0(13) . .
O7 C36 C33 119.1(12) . .
O8 C36 C33 116.9(13) . .
O9 C37 O10 120.6(15) . .
O9 C37 C38 121.8(15) . .
O10 C37 C38 117.6(13) . .
C39 C38 C43 122.0(13) . .
C39 C38 C37 123.5(13) . .
C43 C38 C37 114.5(13) . .
C38 C39 C40 119.8(13) . .
C38 C39 H39 120.1 . .
C40 C39 H39 120.1 . .
C41 C40 C39 119.4(14) . .
C41 C40 H40 120.3 . .
C39 C40 H40 120.3 . .
C40 C41 C42 120.8(13) . .
C40 C41 C44 118.9(14) . .
C42 C41 C44 120.3(13) . .
C41 C42 C43 119.8(14) . .
C41 C42 H42 120.1 . .
C43 C42 H42 120.1 . .
C38 C43 C42 118.1(14) . .
C38 C43 H43 120.9 . .
C42 C43 H43 120.9 . .
O12 C44 O11 120.6(15) . .
O12 C44 C41 120.1(17) . .
O11 C44 C41 118.9(14) . .
O14 C45 O13 125.0(16) . .
O14 C45 C46 119.0(15) . .
O13 C45 C46 116.0(14) . .
C51 C46 C47 118.2(14) . .
C51 C46 C45 121.9(14) . .
C47 C46 C45 119.9(13) . .
C46 C47 C48 120.2(13) . .
C46 C47 H47 119.9 . .
C48 C47 H47 119.9 . .
C49 C48 C47 120.3(14) . .
C49 C48 H48 119.9 . .
C47 C48 H48 119.9 . .
C48 C49 C50 118.7(14) . .
C48 C49 C52 122.4(13) . .
C50 C49 C52 118.9(14) . .
C51 C50 C49 120.8(15) . .
C51 C50 H50 119.6 . .
C49 C50 H50 119.6 . .
C50 C51 C46 121.5(15) . .
C50 C51 H51 119.2 . .
C46 C51 H51 119.2 . .
O15 C52 O16 122.8(13) . .
O15 C52 C49 119.5(14) . .
O16 C52 C49 117.8(14) . .
O15 C52 Pb2 67.3(8) . 1_455
O16 C52 Pb2 56.6(7) . 1_455
C49 C52 Pb2 168.2(11) . 1_455

loop_
_geom_bond_atom_site_label_1
_geom_bond_atom_site_label_2
_geom_bond_distance
_geom_bond_site_symmetry_2
Pb1 O10 2.356(10) .
Pb1 O1 2.520(9) .
Pb1 N2 2.526(11) .
Pb1 N1 2.558(12) .
Pb1 O9 2.560(11) .
Pb2 O16 2.412(10) 1_655
Pb2 O4 2.416(10) 4_544
Pb2 O15 2.649(10) 1_655
Pb2 O1 2.690(9) .
Pb2 O3 2.720(10) 4_544
Pb2 O17 2.797(10) .
Pb2 C52 2.867(14) 1_655
Pb3 O8 2.457(10) 4_554
Pb3 O11 2.462(10) 1_455
Pb3 O5 2.637(10) .
Pb3 O7 2.654(10) 4_554
Pb3 O2 2.675(8) .
Pb4 O13 2.341(10) .
Pb4 O5 2.520(11) .
Pb4 N4 2.541(11) .
Pb4 N3 2.667(12) .
Pb4 O14 2.755(12) .
Pb4 O20 2.759(13) .
N1 C1 1.36(2) .
N1 C5 1.363(18) .
N2 C10 1.328(17) .
N2 C6 1.335(17) .
N3 C19 1.30(2) .
N3 C23 1.350(18) .
N4 C28 1.347(18) .
N4 C24 1.353(18) .
O1 C11 1.280(15) .
O2 C11 1.219(15) .
O3 C18 1.211(17) .
O3 Pb2 2.720(10) 4
O4 C18 1.297(16) .
O4 Pb2 2.416(10) 4
O5 C29 1.272(17) .
O6 C29 1.246(18) .
O7 C36 1.241(16) .
O7 Pb3 2.654(10) 4_545
O8 C36 1.263(15) .
O8 Pb3 2.457(10) 4_545
O9 C37 1.212(17) .
O10 C37 1.298(18) .
O11 C44 1.25(2) .
O11 Pb3 2.462(10) 1_655
O12 C44 1.23(2) .
O13 C45 1.268(19) .
O14 C45 1.232(18) .
O15 C52 1.258(18) .
O15 Pb2 2.649(10) 1_455
O16 C52 1.285(18) .
O16 Pb2 2.412(10) 1_455
C1 C2 1.34(2) .
C1 H1 0.9300 .
C2 C3 1.36(2) .
C2 H2 0.9300 .
C3 C4 1.38(2) .
C3 H3 0.9300 .
C4 C5 1.42(2) .
C4 H4 0.9300 .
C5 C6 1.481(19) .
C6 C7 1.382(19) .
C7 C8 1.395(19) .
C7 H7 0.9300 .
C8 C9 1.422(17) .
C8 C12 1.468(18) .
C9 C10 1.392(17) .
C9 H9 0.9300 .
C10 C11 1.511(18) .
C12 C13 1.38(2) .
C12 C17 1.40(2) .
C13 C14 1.41(2) .
C13 H13 0.9300 .
C14 C15 1.35(2) .
C14 H14 0.9300 .
C15 C16 1.383(19) .
C15 C18 1.511(18) .
C16 C17 1.390(18) .
C16 H16 0.9300 .
C17 H17 0.9300 .
C19 C20 1.37(2) .
C19 H19 0.9300 .
C20 C21 1.34(3) .
C20 H20 0.9300 .
C21 C22 1.39(2) .
C21 H21 0.9300 .
C22 C23 1.37(2) .
C22 H22 0.9300 .
C23 C24 1.51(2) .
C24 C25 1.39(2) .
C25 C26 1.365(19) .
C25 H25 0.9300 .
C26 C27 1.411(17) .
C26 C30 1.507(19) .
C27 C28 1.355(18) .
C27 H27 0.9300 .
C28 C29 1.483(19) .
C30 C35 1.35(2) .
C30 C31 1.386(19) .
C31 C32 1.38(2) .
C31 H31 0.9300 .
C32 C33 1.37(2) .
C32 H32 0.9300 .
C33 C34 1.370(19) .
C33 C36 1.509(18) .
C34 C35 1.381(19) .
C34 H34 0.9300 .
C35 H35 0.9300 .
C37 C38 1.52(2) .
C38 C39 1.35(2) .
C38 C43 1.40(2) .
C39 C40 1.407(19) .
C39 H39 0.9300 .
C40 C41 1.373(19) .
C40 H40 0.9300 .
C41 C42 1.39(2) .
C41 C44 1.52(2) .
C42 C43 1.403(19) .
C42 H42 0.9300 .
C43 H43 0.9300 .
C45 C46 1.54(2) .
C46 C51 1.37(2) .
C46 C47 1.388(19) .
C47 C48 1.388(18) .
C47 H47 0.9300 .
C48 C49 1.374(19) .
C48 H48 0.9300 .
C49 C50 1.38(2) .
C49 C52 1.509(19) .
C50 C51 1.35(2) .
C50 H50 0.9300 .
C51 H51 0.9300 .
C52 Pb2 2.867(14) 1_455

loop_
_geom_torsion_atom_site_label_1
_geom_torsion_atom_site_label_2
_geom_torsion_atom_site_label_3
_geom_torsion_atom_site_label_4
_geom_torsion
_geom_torsion_site_symmetry_1
_geom_torsion_site_symmetry_2
_geom_torsion_site_symmetry_3
_geom_torsion_site_symmetry_4
C5 N1 C1 C2 -2(2) . . . .
Pb1 N1 C1 C2 167.2(12) . . . .
N1 C1 C2 C3 0(2) . . . .
C1 C2 C3 C4 3(2) . . . .
C2 C3 C4 C5 -4(2) . . . .
C1 N1 C5 C4 1(2) . . . .
Pb1 N1 C5 C4 -168.7(11) . . . .
C1 N1 C5 C6 177.4(12) . . . .
Pb1 N1 C5 C6 8.2(16) . . . .
C3 C4 C5 N1 2(2) . . . .
C3 C4 C5 C6 -174.5(13) . . . .
C10 N2 C6 C7 5(2) . . . .
Pb1 N2 C6 C7 178.0(10) . . . .
C10 N2 C6 C5 -174.0(11) . . . .
Pb1 N2 C6 C5 -1.3(16) . . . .
N1 C5 C6 N2 -4.6(18) . . . .
C4 C5 C6 N2 172.1(14) . . . .
N1 C5 C6 C7 176.2(13) . . . .
C4 C5 C6 C7 -7(2) . . . .
N2 C6 C7 C8 -5(2) . . . .
C5 C6 C7 C8 173.9(13) . . . .
C6 C7 C8 C9 3(2) . . . .
C6 C7 C8 C12 -177.7(13) . . . .
C7 C8 C9 C10 -1.3(19) . . . .
C12 C8 C9 C10 179.6(12) . . . .
C6 N2 C10 C9 -3.5(19) . . . .
Pb1 N2 C10 C9 -176.6(9) . . . .
C6 N2 C10 C11 -178.5(11) . . . .
Pb1 N2 C10 C11 8.4(14) . . . .
C8 C9 C10 N2 1(2) . . . .
C8 C9 C10 C11 176.5(12) . . . .
Pb3 O2 C11 O1 -102.2(13) . . . .
Pb3 O2 C11 C10 75.4(15) . . . .
Pb1 O1 C11 O2 161.7(10) . . . .
Pb2 O1 C11 O2 -36.3(13) . . . .
Pb1 O1 C11 C10 -15.9(14) . . . .
Pb2 O1 C11 C10 146.1(9) . . . .
N2 C10 C11 O2 -172.9(12) . . . .
C9 C10 C11 O2 11.9(18) . . . .
N2 C10 C11 O1 4.8(17) . . . .
C9 C10 C11 O1 -170.4(11) . . . .
C7 C8 C12 C13 22(2) . . . .
C9 C8 C12 C13 -158.9(15) . . . .
C7 C8 C12 C17 -160.6(14) . . . .
C9 C8 C12 C17 18(2) . . . .
C17 C12 C13 C14 0(3) . . . .
C8 C12 C13 C14 177.3(15) . . . .
C12 C13 C14 C15 0(3) . . . .
C13 C14 C15 C16 -2(2) . . . .
C13 C14 C15 C18 178.9(15) . . . .
C14 C15 C16 C17 3(2) . . . .
C18 C15 C16 C17 -177.6(12) . . . .
C15 C16 C17 C12 -3(2) . . . .
C13 C12 C17 C16 2(2) . . . .
C8 C12 C17 C16 -175.8(13) . . . .
Pb2 O3 C18 O4 2.5(14) 4 . . .
Pb2 O3 C18 C15 -177.0(12) 4 . . .
Pb2 O4 C18 O3 -2.9(16) 4 . . .
Pb2 O4 C18 C15 176.6(10) 4 . . .
C14 C15 C18 O3 171.0(14) . . . .
C16 C15 C18 O3 -8(2) . . . .
C14 C15 C18 O4 -9(2) . . . .
C16 C15 C18 O4 172.0(13) . . . .
C23 N3 C19 C20 0(3) . . . .
Pb4 N3 C19 C20 171.7(13) . . . .
N3 C19 C20 C21 1(3) . . . .
C19 C20 C21 C22 0(3) . . . .
C20 C21 C22 C23 -1(3) . . . .
C19 N3 C23 C22 -2(2) . . . .
Pb4 N3 C23 C22 -173.7(12) . . . .
C19 N3 C23 C24 176.7(13) . . . .
Pb4 N3 C23 C24 5.3(15) . . . .
C21 C22 C23 N3 3(2) . . . .
C21 C22 C23 C24 -176.2(14) . . . .
C28 N4 C24 C25 -1(2) . . . .
Pb4 N4 C24 C25 167.0(10) . . . .
C28 N4 C24 C23 -179.7(12) . . . .
Pb4 N4 C24 C23 -11.7(16) . . . .
N3 C23 C24 N4 3.5(18) . . . .
C22 C23 C24 N4 -177.4(14) . . . .
N3 C23 C24 C25 -175.1(13) . . . .
C22 C23 C24 C25 4(2) . . . .
N4 C24 C25 C26 -2(2) . . . .
C23 C24 C25 C26 176.5(13) . . . .
C24 C25 C26 C27 2(2) . . . .
C24 C25 C26 C30 -178.1(13) . . . .
C25 C26 C27 C28 0(2) . . . .
C30 C26 C27 C28 -179.5(12) . . . .
C24 N4 C28 C27 4(2) . . . .
Pb4 N4 C28 C27 -165.1(11) . . . .
C24 N4 C28 C29 179.1(12) . . . .
Pb4 N4 C28 C29 10.3(16) . . . .
C26 C27 C28 N4 -3(2) . . . .
C26 C27 C28 C29 -178.5(13) . . . .
Pb4 O5 C29 O6 176.7(13) . . . .
Pb3 O5 C29 O6 -7.4(18) . . . .
Pb4 O5 C29 C28 -7.1(18) . . . .
Pb3 O5 C29 C28 168.8(11) . . . .
N4 C28 C29 O6 174.0(16) . . . .
C27 C28 C29 O6 -10(2) . . . .
N4 C28 C29 O5 -2(2) . . . .
C27 C28 C29 O5 173.4(14) . . . .
C25 C26 C30 C35 -159.0(15) . . . .
C27 C26 C30 C35 20(2) . . . .
C25 C26 C30 C31 21(2) . . . .
C27 C26 C30 C31 -159.9(14) . . . .
C35 C30 C31 C32 1(2) . . . .
C26 C30 C31 C32 -178.5(14) . . . .
C30 C31 C32 C33 -1(3) . . . .
C31 C32 C33 C34 -2(2) . . . .
C31 C32 C33 C36 179.7(14) . . . .
C32 C33 C34 C35 4(2) . . . .
C36 C33 C34 C35 -177.5(12) . . . .
C31 C30 C35 C34 1(2) . . . .
C26 C30 C35 C34 -179.1(13) . . . .
C33 C34 C35 C30 -4(2) . . . .
Pb3 O7 C36 O8 -5.8(14) 4_545 . . .
Pb3 O7 C36 C33 172.0(11) 4_545 . . .
Pb3 O8 C36 O7 6.3(15) 4_545 . . .
Pb3 O8 C36 C33 -171.5(10) 4_545 . . .
C32 C33 C36 O7 173.3(13) . . . .
C34 C33 C36 O7 -5(2) . . . .
C32 C33 C36 O8 -8.8(19) . . . .
C34 C33 C36 O8 172.5(13) . . . .
Pb1 O9 C37 O10 3.0(18) . . . .
Pb1 O9 C37 C38 -175.8(15) . . . .
Pb1 O10 C37 O9 -3.3(19) . . . .
Pb1 O10 C37 C38 175.5(12) . . . .
O9 C37 C38 C39 -177.8(17) . . . .
O10 C37 C38 C39 3(2) . . . .
O9 C37 C38 C43 3(2) . . . .
O10 C37 C38 C43 -175.8(13) . . . .
C43 C38 C39 C40 0(2) . . . .
C37 C38 C39 C40 -178.7(14) . . . .
C38 C39 C40 C41 2(2) . . . .
C39 C40 C41 C42 -3(2) . . . .
C39 C40 C41 C44 176.5(14) . . . .
C40 C41 C42 C43 2(2) . . . .
C44 C41 C42 C43 -178.1(14) . . . .
C39 C38 C43 C42 -2(2) . . . .
C37 C38 C43 C42 177.3(13) . . . .
C41 C42 C43 C38 1(2) . . . .
Pb3 O11 C44 O12 16(2) 1_655 . . .
Pb3 O11 C44 C41 -170.6(12) 1_655 . . .
C40 C41 C44 O12 -22(3) . . . .
C42 C41 C44 O12 157.4(18) . . . .
C40 C41 C44 O11 164.8(16) . . . .
C42 C41 C44 O11 -16(2) . . . .
Pb4 O14 C45 O13 -0.8(17) . . . .
Pb4 O14 C45 C46 178.1(13) . . . .
Pb4 O13 C45 O14 1(2) . . . .
Pb4 O13 C45 C46 -178.0(10) . . . .
O14 C45 C46 C51 170.0(16) . . . .
O13 C45 C46 C51 -11(2) . . . .
O14 C45 C46 C47 -9(2) . . . .
O13 C45 C46 C47 169.8(14) . . . .
C51 C46 C47 C48 -4(2) . . . .
C45 C46 C47 C48 175.6(12) . . . .
C46 C47 C48 C49 -1(2) . . . .
C47 C48 C49 C50 5(2) . . . .
C47 C48 C49 C52 -175.5(13) . . . .
C48 C49 C50 C51 -5(2) . . . .
C52 C49 C50 C51 175.5(14) . . . .
C49 C50 C51 C46 0(3) . . . .
C47 C46 C51 C50 4(2) . . . .
C45 C46 C51 C50 -175.5(15) . . . .
Pb2 O15 C52 O16 -12.1(15) 1_455 . . .
Pb2 O15 C52 C49 169.2(13) 1_455 . . .
Pb2 O16 C52 O15 13.4(16) 1_455 . . .
Pb2 O16 C52 C49 -167.9(12) 1_455 . . .
C48 C49 C52 O15 159.4(15) . . . .
C50 C49 C52 O15 -21(2) . . . .
C48 C49 C52 O16 -19(2) . . . .
C50 C49 C52 O16 160.6(14) . . . .
C48 C49 C52 Pb2 -78(6) . . . 1_455
C50 C49 C52 Pb2 102(5) . . . 1_455
